data_4029841
loop_
_publ_author_name
'Tang, Jian'
'Yue, Jia-Jun'
'Tao, Fei-Fei'
'Grampp, Guenter'
'Wang, Bing-Xiang'
'Li, Fang'
'Liang, Xue-Zheng'
'Shen, Yong-Miao'
'Xu, Jian-Hua'

_publ_section_title
;
 A three-component reaction by photoinduced electron transfer mechanism
 with N-protected pyrroles as neutral carbon nucleophiles.
;
_journal_issue 16
_journal_name_full 'The Journal of organic chemistry'
_journal_page_first 7572
_journal_page_last 7582
_journal_paper_doi 10.1021/jo5013114
_journal_volume 79
_journal_year 2014
_chemical_formula_moiety 'C19 H13 N5 O2'
_chemical_formula_sum 'C19 H13 N5 O2'
_chemical_formula_weight 343.34
_chemical_name_systematic
; 
 ? 
;
_space_group_IT_number 114
_symmetry_cell_setting tetragonal
_symmetry_space_group_name_Hall 'P -4 2n'
_symmetry_space_group_name_H-M 'P -4 21 c'
_atom_sites_solution_hydrogens geom
_atom_sites_solution_primary direct
_atom_sites_solution_secondary difmap
_audit_creation_method SHELXL-97
_cell_angle_alpha 90.00
_cell_angle_beta 90.00
_cell_angle_gamma 90.00
_cell_formula_units_Z 8
_cell_length_a 22.6533(16)
_cell_length_b 22.6533(16)
_cell_length_c 7.2430(14)
_cell_measurement_reflns_used 2078
_cell_measurement_temperature 296(2)
_cell_measurement_theta_max 23.04
_cell_measurement_theta_min 3.34
_cell_volume 3716.9(8)
_computing_structure_refinement 'SHELXL-97 (Sheldrick, 2008)'
_computing_structure_solution 'SHELXS-97 (Sheldrick, 2008)'
_diffrn_ambient_temperature 296(2)
_diffrn_measured_fraction_theta_full 0.985
_diffrn_measured_fraction_theta_max 0.985
_diffrn_measurement_device_type 'PHOTON 100 CMOS detector'
_diffrn_measurement_method 'omega scan'
_diffrn_radiation_monochromator 'TRIUMPH curved crystal monochromator'
_diffrn_radiation_source 'fine-focus sealed tube'
_diffrn_radiation_type MoK\a
_diffrn_radiation_wavelength 0.71073
_diffrn_reflns_av_R_equivalents 0.0526
_diffrn_reflns_av_sigmaI/netI 0.0696
_diffrn_reflns_limit_h_max 25
_diffrn_reflns_limit_h_min -25
_diffrn_reflns_limit_k_max 27
_diffrn_reflns_limit_k_min -25
_diffrn_reflns_limit_l_max 7
_diffrn_reflns_limit_l_min -8
_diffrn_reflns_number 11161
_diffrn_reflns_theta_full 25.08
_diffrn_reflns_theta_max 25.08
_diffrn_reflns_theta_min 3.24
_exptl_absorpt_coefficient_mu 0.084
_exptl_absorpt_correction_T_max 0.9826
_exptl_absorpt_correction_T_min 0.9737
_exptl_absorpt_correction_type multi-scan
_exptl_absorpt_process_details 'SADABS (Bruker, 2000)'
_exptl_crystal_density_diffrn 1.227
_exptl_crystal_density_method 'not measured'
_exptl_crystal_F_000 1424
_exptl_crystal_size_max 0.32
_exptl_crystal_size_mid 0.21
_exptl_crystal_size_min 0.21
_platon_squeeze_details
;
;
_refine_diff_density_max 0.257
_refine_diff_density_min -0.239
_refine_diff_density_rms 0.067
_refine_ls_abs_structure_details 'Flack H D (1983), Acta Cryst. A39, 876-881'
_refine_ls_abs_structure_Flack -4(3)
_refine_ls_extinction_coef 0.038(3)
_refine_ls_extinction_expression Fc^*^=kFc[1+0.001xFc^2^\l^3^/sin(2\q)]^-1/4^
_refine_ls_extinction_method SHELXL
_refine_ls_goodness_of_fit_ref 1.030
_refine_ls_hydrogen_treatment constr
_refine_ls_matrix_type full
_refine_ls_number_parameters 236
_refine_ls_number_reflns 3266
_refine_ls_number_restraints 0
_refine_ls_restrained_S_all 1.030
_refine_ls_R_factor_all 0.1175
_refine_ls_R_factor_gt 0.0645
_refine_ls_shift/su_max 0.000
_refine_ls_shift/su_mean 0.000
_refine_ls_structure_factor_coef Fsqd
_refine_ls_weighting_details 'calc w=1/[\s^2^(Fo^2^)+(0.0953P)^2^+0.0000P] where P=(Fo^2^+2Fc^2^)/3'
_refine_ls_weighting_scheme calc
_refine_ls_wR_factor_gt 0.1608
_refine_ls_wR_factor_ref 0.1793
_reflns_number_gt 1888
_reflns_number_total 3266
_reflns_threshold_expression >2sigma(I)
_cod_data_source_file jo5013114_si_004.cif
_cod_data_source_block 1
_cod_depositor_comments
;
The following automatic conversions were performed:

'_symmetry_cell_setting' value 'Tetragonal' changed to 'tetragonal'
according to
/usr/data/users/saulius/crontab/automatic-downloads/rss-feeds/ACS/lib/dictionaries/cif_core.dic
dictionary named 'cif_core.dic' version 2.4.2 from 2011-04-26.

Automatic conversion script
Id: cif_fix_values 2281 2013-09-26 08:29:07Z andrius 

 Adding full bibliography for 4029837--4029842.cif.
;
_cod_original_sg_symbol_Hall 'P-42n '
_cod_original_sg_symbol_H-M 'P-42(1)c '
_cod_database_code 4029841

loop_
_symmetry_equiv_pos_as_xyz
'x, y, z'
'-x, -y, z'
'y, -x, -z'
'-y, x, -z'
'-x+1/2, y+1/2, -z+1/2'
'x+1/2, -y+1/2, -z+1/2'
'-y+1/2, -x+1/2, z+1/2'
'y+1/2, x+1/2, z+1/2'

loop_
_atom_site_label
_atom_site_type_symbol
_atom_site_fract_x
_atom_site_fract_y
_atom_site_fract_z
_atom_site_U_iso_or_equiv
_atom_site_adp_type
_atom_site_occupancy
_atom_site_symmetry_multiplicity
_atom_site_calc_flag
_atom_site_refinement_flags
C1 C 0.23162(19) 0.5904(2) 0.8186(7) 0.0611(12) Uani 1 1 d .
C2 C 0.29389(17) 0.60572(16) 0.8824(6) 0.0523(11) Uani 1 1 d .
H2 H 0.3167 0.6191 0.7752 0.063 Uiso 1 1 calc R
C3 C 0.28418(16) 0.65827(16) 1.0104(6) 0.0513(10) Uani 1 1 d .
H3 H 0.2852 0.6437 1.1377 0.062 Uiso 1 1 calc R
C4 C 0.22140(18) 0.67846(18) 0.9695(7) 0.0584(12) Uani 1 1 d .
C5 C 0.13053(19) 0.6350(2) 0.8338(8) 0.0763(15) Uani 1 1 d .
H5A H 0.1201 0.5992 0.7710 0.114 Uiso 1 1 calc R
H5B H 0.1222 0.6682 0.7555 0.114 Uiso 1 1 calc R
H5C H 0.1080 0.6383 0.9455 0.114 Uiso 1 1 calc R
C6 C 0.32567(18) 0.55493(16) 0.9692(7) 0.0546(11) Uani 1 1 d .
C7 C 0.3256(2) 0.53489(19) 1.1524(7) 0.0674(13) Uani 1 1 d .
H7 H 0.3054 0.5513 1.2516 0.081 Uiso 1 1 calc R
C8 C 0.3618(2) 0.4856(2) 1.1556(9) 0.0767(14) Uani 1 1 d .
H8 H 0.3694 0.4628 1.2598 0.092 Uiso 1 1 calc R
C9 C 0.3843(2) 0.4752(2) 0.9886(10) 0.0775(16) Uani 1 1 d .
H9 H 0.4103 0.4451 0.9570 0.093 Uiso 1 1 calc R
C10 C 0.3732(3) 0.5205(2) 0.6724(8) 0.0854(16) Uani 1 1 d .
H10A H 0.3998 0.4894 0.6382 0.128 Uiso 1 1 calc R
H10B H 0.3906 0.5580 0.6425 0.128 Uiso 1 1 calc R
H10C H 0.3367 0.5161 0.6062 0.128 Uiso 1 1 calc R
C11 C 0.38114(17) 0.77476(17) 0.7970(6) 0.0515(11) Uani 1 1 d .
C12 C 0.42286(18) 0.78536(18) 0.9336(6) 0.0531(11) Uani 1 1 d .
C13 C 0.41745(18) 0.75708(17) 1.1036(7) 0.0563(11) Uani 1 1 d .
H13 H 0.4441 0.7647 1.1983 0.068 Uiso 1 1 calc R
C14 C 0.37170(16) 0.71736(16) 1.1292(6) 0.0502(10) Uani 1 1 d .
C15 C 0.33052(15) 0.70588(16) 0.9921(7) 0.0503(10) Uani 1 1 d .
C16 C 0.33550(18) 0.73627(17) 0.8249(6) 0.0543(11) Uani 1 1 d .
H16 H 0.3077 0.7303 0.7323 0.065 Uiso 1 1 calc R
C17 C 0.38634(19) 0.80484(19) 0.6216(8) 0.0619(12) Uani 1 1 d .
C18 C 0.4721(2) 0.8234(2) 0.9026(8) 0.0725(14) Uani 1 1 d .
C19 C 0.36944(19) 0.6874(2) 1.3034(7) 0.0579(11) Uani 1 1 d .
N1 N 0.19431(14) 0.63409(15) 0.8790(5) 0.0570(9) Uani 1 1 d .
N2 N 0.36166(16) 0.51773(15) 0.8709(6) 0.0644(11) Uani 1 1 d .
N3 N 0.39059(19) 0.82721(19) 0.4804(8) 0.0851(13) Uani 1 1 d .
N4 N 0.5122(2) 0.8526(2) 0.8721(8) 0.1137(18) Uani 1 1 d .
N5 N 0.36784(18) 0.66181(19) 1.4422(6) 0.0761(12) Uani 1 1 d .
O1 O 0.21803(15) 0.54819(13) 0.7284(5) 0.0762(10) Uani 1 1 d .
O2 O 0.19922(12) 0.72485(14) 1.0159(5) 0.0726(9) Uani 1 1 d .

loop_
_atom_site_aniso_label
_atom_site_aniso_U_11
_atom_site_aniso_U_22
_atom_site_aniso_U_33
_atom_site_aniso_U_23
_atom_site_aniso_U_13
_atom_site_aniso_U_12
C1 0.068(3) 0.050(3) 0.065(3) 0.015(2) -0.016(2) -0.004(2)
C2 0.060(2) 0.043(2) 0.054(3) 0.002(2) -0.005(2) 0.0005(17)
C3 0.056(2) 0.047(2) 0.051(3) -0.001(2) 0.000(2) 0.0002(17)
C4 0.052(2) 0.053(3) 0.070(3) 0.011(2) 0.001(2) -0.007(2)
C5 0.053(3) 0.097(3) 0.078(4) 0.022(3) -0.012(3) -0.012(2)
C6 0.056(2) 0.046(2) 0.062(3) 0.004(2) -0.004(2) 0.0021(18)
C7 0.086(3) 0.060(3) 0.056(3) 0.010(2) -0.007(3) 0.004(2)
C8 0.084(3) 0.064(3) 0.083(4) 0.008(3) -0.007(3) 0.011(2)
C9 0.075(3) 0.048(3) 0.110(5) 0.002(3) -0.013(3) 0.009(2)
C10 0.118(4) 0.074(3) 0.064(4) -0.005(3) 0.022(3) -0.003(3)
C11 0.051(2) 0.050(2) 0.053(3) 0.009(2) 0.002(2) 0.0011(18)
C12 0.049(2) 0.058(2) 0.053(3) 0.001(2) 0.003(2) -0.0038(19)
C13 0.050(2) 0.063(3) 0.056(3) -0.002(2) -0.004(2) -0.0027(19)
C14 0.046(2) 0.054(2) 0.051(3) 0.004(2) -0.002(2) 0.0035(18)
C15 0.044(2) 0.048(2) 0.059(3) 0.002(2) -0.001(2) 0.0009(17)
C16 0.060(3) 0.056(2) 0.047(3) -0.001(2) -0.003(2) 0.004(2)
C17 0.063(3) 0.053(2) 0.070(4) 0.006(3) 0.001(3) -0.0027(19)
C18 0.055(3) 0.091(3) 0.072(4) 0.002(3) -0.005(3) -0.010(2)
C19 0.057(3) 0.059(3) 0.058(3) -0.001(2) -0.001(2) -0.003(2)
N1 0.0487(19) 0.062(2) 0.060(2) 0.009(2) -0.0081(18) -0.0027(17)
N2 0.069(2) 0.049(2) 0.076(3) -0.002(2) -0.004(2) -0.0004(17)
N3 0.094(3) 0.084(3) 0.077(3) 0.025(3) 0.007(3) 0.001(2)
N4 0.076(3) 0.141(4) 0.124(4) 0.037(4) -0.001(3) -0.041(3)
N5 0.083(3) 0.080(3) 0.065(3) 0.003(3) -0.004(2) 0.000(2)
O1 0.100(2) 0.0556(19) 0.073(2) -0.0011(17) -0.023(2) -0.0106(17)
O2 0.0613(18) 0.0639(19) 0.093(3) 0.0008(19) 0.0021(18) 0.0073(15)

loop_
_atom_type_symbol
_atom_type_description
_atom_type_scat_dispersion_real
_atom_type_scat_dispersion_imag
_atom_type_scat_source
C C 0.0033 0.0016 'International Tables Vol C Tables 4.2.6.8 and 6.1.1.4'
H H 0.0000 0.0000 'International Tables Vol C Tables 4.2.6.8 and 6.1.1.4'
N N 0.0061 0.0033 'International Tables Vol C Tables 4.2.6.8 and 6.1.1.4'
O O 0.0106 0.0060 'International Tables Vol C Tables 4.2.6.8 and 6.1.1.4'

loop_
_geom_angle_atom_site_label_1
_geom_angle_atom_site_label_2
_geom_angle_atom_site_label_3
_geom_angle
O1 C1 N1 126.2(4)
O1 C1 C2 125.8(4)
N1 C1 C2 107.9(4)
C6 C2 C3 114.5(4)
C6 C2 C1 113.4(3)
C3 C2 C1 103.2(3)
C6 C2 H2 108.5
C3 C2 H2 108.5
C1 C2 H2 108.5
C15 C3 C4 114.7(3)
C15 C3 C2 113.8(3)
C4 C3 C2 104.6(3)
C15 C3 H3 107.8
C4 C3 H3 107.8
C2 C3 H3 107.8
O2 C4 N1 126.3(4)
O2 C4 C3 126.4(4)
N1 C4 C3 107.2(4)
N1 C5 H5A 109.5
N1 C5 H5B 109.5
H5A C5 H5B 109.5
N1 C5 H5C 109.5
H5A C5 H5C 109.5
H5B C5 H5C 109.5
N2 C6 C7 107.0(4)
N2 C6 C2 122.7(4)
C7 C6 C2 130.3(4)
C8 C7 C6 106.0(5)
C8 C7 H7 127.0
C6 C7 H7 127.0
C9 C8 C7 110.6(5)
C9 C8 H8 124.7
C7 C8 H8 124.7
C8 C9 N2 107.2(4)
C8 C9 H9 126.4
N2 C9 H9 126.4
N2 C10 H10A 109.5
N2 C10 H10B 109.5
H10A C10 H10B 109.5
N2 C10 H10C 109.5
H10A C10 H10C 109.5
H10B C10 H10C 109.5
C16 C11 C12 121.3(4)
C16 C11 C17 119.5(4)
C12 C11 C17 119.3(4)
C11 C12 C13 119.3(4)
C11 C12 C18 121.6(4)
C13 C12 C18 119.1(4)
C14 C13 C12 118.9(4)
C14 C13 H13 120.6
C12 C13 H13 120.6
C13 C14 C15 122.0(4)
C13 C14 C19 116.9(4)
C15 C14 C19 121.1(4)
C14 C15 C16 118.3(4)
C14 C15 C3 122.6(4)
C16 C15 C3 118.9(4)
C11 C16 C15 120.2(4)
C11 C16 H16 119.9
C15 C16 H16 119.9
N3 C17 C11 178.1(5)
N4 C18 C12 177.4(6)
N5 C19 C14 178.4(5)
C4 N1 C1 114.4(4)
C4 N1 C5 122.7(4)
C1 N1 C5 122.7(4)
C6 N2 C9 109.1(4)
C6 N2 C10 126.1(4)
C9 N2 C10 124.7(4)

loop_
_geom_bond_atom_site_label_1
_geom_bond_atom_site_label_2
_geom_bond_distance
C1 O1 1.198(5)
C1 N1 1.374(6)
C1 C2 1.525(6)
C2 C6 1.496(5)
C2 C3 1.525(5)
C2 H2 0.9800
C3 C15 1.511(5)
C3 C4 1.523(6)
C3 H3 0.9800
C4 O2 1.212(5)
C4 N1 1.348(5)
C5 N1 1.482(5)
C5 H5A 0.9600
C5 H5B 0.9600
C5 H5C 0.9600
C6 N2 1.372(5)
C6 C7 1.402(7)
C7 C8 1.387(7)
C7 H7 0.9300
C8 C9 1.333(8)
C8 H8 0.9300
C9 N2 1.384(6)
C9 H9 0.9300
C10 N2 1.462(6)
C10 H10A 0.9600
C10 H10B 0.9600
C10 H10C 0.9600
C11 C16 1.367(5)
C11 C12 1.389(6)
C11 C17 1.446(7)
C12 C13 1.393(6)
C12 C18 1.426(6)
C13 C14 1.385(5)
C13 H13 0.9300
C14 C15 1.387(6)
C14 C19 1.434(7)
C15 C16 1.398(6)
C16 H16 0.9300
C17 N3 1.146(6)
C18 N4 1.145(6)
C19 N5 1.160(5)

loop_
_platon_squeeze_void_nr
_platon_squeeze_void_average_x
_platon_squeeze_void_average_y
_platon_squeeze_void_average_z
_platon_squeeze_void_volume
_platon_squeeze_void_count_electrons
_platon_squeeze_void_content
1 0.000 0.000 -0.001 12 0 ' '
2 0.000 0.500 -0.048 200 11 ' '
3 0.500 0.000 -0.009 200 11 ' '
4 0.500 0.500 0.217 11 1 ' '
5 0.000 0.000 0.303 10 1 ' '
6 0.500 0.500 0.519 10 0 ' '
7 0.000 0.000 0.696 9 1 ' '
8 0.500 0.500 0.803 10 1 ' '
